data_2007940
loop_
_publ_author_name
'Ercan, Filiz'
'\"Ulk\"u, Din\,cer'
'Atakol, Orhan'
'Din\,cer, F. Nazl\i'

_publ_section_title
;Bis{(\m-acetato)[\m-bis(salicylidene)-1,3-propanediaminato]copper(II)}cadmium(II)
 Dioxane Solvate
;
_journal_issue 12
_journal_name_full 'Acta Crystallographica Section C'
_journal_page_first 1787
_journal_page_last 1790
_journal_paper_doi 10.1107/S010827019800835X
_journal_volume 54
_journal_year 1998
_chemical_formula_iupac '[Cd Cu2 (C2 H3 O2)2 (C17 H16 N2 O2)~2~], C4 H8 O2'
_chemical_formula_moiety 'C42 Cd Cu2 H46 N4 O10'
_chemical_formula_sum 'C42 H46 Cd Cu2 N4 O10'
_chemical_formula_weight 1016.42
_space_group_IT_number 2
_symmetry_cell_setting triclinic
_symmetry_space_group_name_Hall '-P 1'
_symmetry_space_group_name_H-M 'P -1'
_atom_type_scat_source IntTabIV
_cell_angle_alpha 64.400(7)
_cell_angle_beta 70.297(7)
_cell_angle_gamma 78.614(8)
_cell_formula_units_Z 1
_cell_length_a 10.2266(9)
_cell_length_b 10.7507(11)
_cell_length_c 11.0355(8)
_cell_measurement_reflns_used 25
_cell_measurement_temperature 295
_cell_measurement_theta_max 18
_cell_measurement_theta_min 10
_cell_volume 1028.20(17)
_computing_data_collection 'CAD-4-Express (Enraf-Nonius, 1993)'
_computing_data_reduction 'MolEN (Fair, 1990)'
_computing_molecular_graphics 'MolEN version of ORTEPII (Johnson, 1976)'
_computing_publication_material MolEN
_computing_structure_refinement 'LSFM (Fair, 1990)'
_computing_structure_solution 'Simpel-MolEN (Fair, 1990)'
_diffrn_measurement_device 'Enraf-Nonius CAD-4'
_diffrn_measurement_method '\w/2\q scans'
_diffrn_radiation_type MoK\a
_diffrn_radiation_wavelength 0.71073
_diffrn_reflns_av_R_equivalents 0.017
_diffrn_reflns_limit_h_max 0
_diffrn_reflns_limit_h_min -12
_diffrn_reflns_limit_k_max 13
_diffrn_reflns_limit_k_min -13
_diffrn_reflns_limit_l_max 12
_diffrn_reflns_limit_l_min -13
_diffrn_reflns_number 4415
_diffrn_reflns_theta_max 26.3
_diffrn_reflns_theta_min 2.2
_diffrn_standards_decay_% 1.4
_diffrn_standards_interval_time 120
_diffrn_standards_number 3
_exptl_absorpt_coefficient_mu 1.60
_exptl_absorpt_correction_T_max 0.774
_exptl_absorpt_correction_T_min 0.680
_exptl_absorpt_correction_type 'empirical via \y scans (North et al., 1968)'
_exptl_crystal_colour green
_exptl_crystal_density_diffrn 1.64
_exptl_crystal_density_meas ?
_exptl_crystal_description prismatic
_exptl_crystal_size_max 0.32
_exptl_crystal_size_mid 0.24
_exptl_crystal_size_min 0.16
_refine_diff_density_max 0.92
_refine_diff_density_min -0.14
_refine_ls_extinction_method none
_refine_ls_goodness_of_fit_obs 1.08
_refine_ls_hydrogen_treatment 'H atoms: see text'
_refine_ls_number_parameters 268
_refine_ls_number_reflns 3017
_refine_ls_R_factor_obs 0.033
_refine_ls_shift/esd_max 0.002
_refine_ls_structure_factor_coef F
_refine_ls_weighting_details 'w = [\sF^2^+(0.02F)^2^+0.10]^-1^'
_refine_ls_weighting_scheme calc
_refine_ls_wR_factor_obs 0.042
_reflns_number_observed 3017
_reflns_number_total 4173
_reflns_observed_criterion I>2\s(I)
_cod_data_source_file fr1131.cif
_cod_data_source_block CUORTR
_cod_depositor_comments
;
The following automatic conversions were performed:

'_exptl_crystal_density_meas' value 'not measured' was changed to '?'
- the value is perceived as not measured.

Automatic conversion script
Id: cif_fix_values 3008 2015-01-20 13:52:24Z robertas 

The following automatic conversions were performed:

'_refine_ls_weighting_scheme' value 'w =
[\sF^2^+(0.02F)^2^+0.10]^-1^' was changed to 'calc'. New tag
'_refine_ls_weighting_details' was created. The value of the new tag
was set to 'w = [\sF^2^+(0.02F)^2^+0.10]^-1^'.

Automatic conversion script
Id: cif_fix_values 3143 2015-03-26 13:38:13Z robertas 
;
_cod_original_cell_volume 1028.2(2)
_cod_original_formula_sum 'C42 Cd Cu2 H46 N4 O10'
_cod_database_code 2007940

loop_
_symmetry_equiv_pos_as_xyz
x,y,z
-x,-y,-z

loop_
_atom_site_aniso_label
_atom_site_aniso_U_11
_atom_site_aniso_U_22
_atom_site_aniso_U_33
_atom_site_aniso_U_12
_atom_site_aniso_U_13
_atom_site_aniso_U_23
_atom_site_aniso_type_symbol
Cd 0.0407(2) 0.04270(10) 0.03720(10) -0.00860(10) -0.01400(10) -0.02280(9) Cd
Cu 0.0369(2) 0.0395(2) 0.0424(2) -0.0086(2) -0.01250(10) -0.02250(10) Cu
O1 0.0390(10) 0.0400(10) 0.0510(10) -0.0027(9) -0.0204(8) -0.0238(7) O
O2 0.0360(10) 0.0480(10) 0.0452(9) -0.0036(9) -0.0123(8) -0.0290(7) O
O3 0.073(2) 0.0580(10) 0.0430(10) -0.0220(10) -0.0150(10) -0.0203(9) O
O4 0.065(2) 0.0470(10) 0.0420(10) -0.0150(10) -0.0110(10) -0.0199(8) O
O5 0.058(2) 0.0550(10) 0.0290(10) -0.0150(10) -0.0070(10) -0.0140(8) O
N1 0.0390(10) 0.0570(10) 0.0450(10) -0.0200(10) -0.0070(10) -0.0263(9) N
N2 0.056(2) 0.0320(10) 0.0430(10) -0.0100(10) -0.0190(10) -0.0133(9) N
C1 0.037(2) 0.046(2) 0.0340(10) 0.0030(10) -0.0060(10) -0.0230(10) C
C2 0.055(2) 0.053(2) 0.057(2) 0.005(2) -0.019(2) -0.0290(10) C
C3 0.078(3) 0.050(2) 0.061(2) 0.014(2) -0.022(2) -0.027(2) C
C4 0.092(3) 0.074(3) 0.071(2) 0.035(2) -0.046(2) -0.039(2) C
C5 0.059(2) 0.089(3) 0.068(2) 0.020(2) -0.0380(10) -0.0460(10) C
C6 0.034(2) 0.064(2) 0.0440(10) 0.004(2) -0.0130(10) -0.0310(10) C
C7 0.032(2) 0.076(2) 0.0490(10) -0.0100(10) -0.0090(10) -0.0340(10) C
C8 0.058(2) 0.071(2) 0.072(2) -0.033(2) -0.007(2) -0.031(2) C
C9 0.087(3) 0.074(2) 0.078(2) -0.040(2) -0.016(2) -0.034(2) C
C10 0.091(3) 0.043(2) 0.081(2) -0.026(2) -0.034(2) -0.0210(10) C
C11 0.062(2) 0.0390(10) 0.054(2) 0.001(2) -0.0170(10) -0.0280(10) C
C12 0.050(2) 0.043(2) 0.0420(10) 0.005(2) -0.0150(10) -0.0230(10) C
C13 0.063(3) 0.088(2) 0.068(2) 0.006(2) -0.012(2) -0.0540(10) C
C14 0.051(3) 0.117(3) 0.067(2) 0.001(2) -0.002(2) -0.055(2) C
C15 0.036(2) 0.096(3) 0.059(2) -0.009(2) -0.005(2) -0.036(2) C
C16 0.040(2) 0.068(2) 0.048(2) -0.011(2) -0.0120(10) -0.0280(10) C
C17 0.041(2) 0.038(2) 0.0310(10) 0.0010(10) -0.0140(10) -0.0130(10) C
C18 0.044(2) 0.046(2) 0.039(2) -0.003(2) -0.0060(10) -0.0180(10) C
C19 0.169(6) 0.093(4) 0.067(3) -0.045(3) -0.023(3) -0.023(2) C
C20 0.057(2) 0.067(2) 0.038(2) -0.023(2) -0.0130(10) -0.0140(10) C
C21 0.075(2) 0.047(2) 0.0380(10) -0.016(2) -0.0180(10) -0.0170(10) C

loop_
_atom_site_label
_atom_site_fract_x
_atom_site_fract_y
_atom_site_fract_z
_atom_site_thermal_displace_type
_atom_site_calc_flag
_atom_site_calc_attached_atom
_atom_site_type_symbol
Cd 0 0 0 Beq . . Cd
Cu -0.13695(4) -0.18645(4) -0.08594(4) Beq . . Cu
O1 -0.1826(3) -0.0054(2) -0.0720(2) Beq . . O
O2 0.0522(3) -0.1581(2) -0.1021(2) Beq . . O
O3 -0.0995(3) -0.1648(3) 0.2056(3) Beq . . O
O4 -0.1810(3) -0.3084(3) 0.1548(3) Beq . . O
O5 0.0782(3) 0.0442(3) 0.3580(2) Beq . . O
N1 -0.3295(3) -0.1876(3) -0.0862(3) Beq . . N
N2 -0.0684(3) -0.3490(3) -0.1372(3) Beq . . N
C1 -0.2625(4) 0.0927(4) -0.1406(3) Beq . . C
C2 -0.2398(5) 0.2337(4) -0.1861(4) Beq . . C
C3 -0.3224(6) 0.3362(5) -0.2584(5) Beq . . C
C4 -0.4324(6) 0.3049(5) -0.2853(5) Beq . . C
C5 -0.4570(5) 0.1702(5) -0.2392(4) Beq . . C
C6 -0.3734(4) 0.0619(4) -0.1699(4) Beq . . C
C7 -0.4069(4) -0.0768(4) -0.1262(4) Beq . . C
C8 -0.3886(5) -0.3197(4) -0.0429(5) Beq . . C
C9 -0.3024(5) -0.4008(5) -0.1244(5) Beq . . C
C10 -0.1623(5) -0.4564(4) -0.1004(5) Beq . . C
C11 0.0567(5) -0.3648(4) -0.2060(4) Beq . . C
C12 0.1721(4) -0.2826(4) -0.2465(4) Beq . . C
C13 0.2968(5) -0.3084(5) -0.3376(5) Beq . . C
C14 0.4122(6) -0.2381(6) -0.3789(5) Beq . . C
C15 0.4059(5) -0.1422(5) -0.3248(5) Beq . . C
C16 0.2856(4) -0.1150(4) -0.2335(4) Beq . . C
C17 0.1656(4) -0.1843(4) -0.1915(3) Beq . . C
C18 -0.1584(4) -0.2698(4) 0.2354(4) Beq . . C
C19 -0.1982(8) -0.3586(6) 0.3918(6) Beq . . C
C20 0.1202(4) 0.0668(5) 0.4575(4) Beq . . C
C21 0.0034(5) -0.0798(4) 0.4277(4) Beq . . C
H2 -0.172 0.247 -0.149 Biso . . H
H5 -0.521 0.156 -0.275 Biso . . H
H7 -0.499 -0.102 -0.115 Biso . . H
H81 -0.493 -0.300 -0.034 Biso . . H
H11 0.082 -0.451 -0.229 Biso . . H
H13 0.305 -0.375 -0.389 Biso . . H
H14 0.505 -0.243 -0.458 Biso . . H
H15 0.490 -0.091 -0.358 Biso . . H
H16 0.296 -0.051 -0.195 Biso . . H
H201 0.169 0.162 0.395 Biso . . H
H202 0.193 -0.022 0.505 Biso . . H
H211 -0.032 -0.083 0.358 Biso . . H
H212 0.063 -0.173 0.470 Biso . . H
H4 -0.489 0.384 -0.332 Biso . . H
H3 -0.301 0.445 -0.295 Biso . . H
H92 -0.296 -0.331 -0.233 Biso . . H
H91 -0.384 -0.484 -0.085 Biso . . H
H82 -0.367 -0.384 0.053 Biso . . H
H102 -0.130 -0.527 -0.148 Biso . . H
H101 -0.185 -0.500 -0.009 Biso . . H
H191 -0.246 -0.435 0.408 Biso . . H
H192 -0.123 -0.387 0.427 Biso . . H
H193 -0.266 -0.303 0.438 Biso . . H

loop_
_geom_angle_atom_site_label_1
_geom_angle_atom_site_label_2
_geom_angle_atom_site_label_3
_geom_angle
_geom_angle_publ_flag
O1 Cd O2 70.06(9) yes
O1 Cd O3 87.10(10) yes
O2 Cd O3 89.30(10) yes
O1 Cu O2 84.40(10) yes
O1 Cu N1 89.50(10) yes
O1 Cu N2 168.93(9) yes
O2 Cu N1 172.10(10) yes
O2 Cu N2 90.80(10) no
N1 Cu N2 94.4(2) yes
Cd O1 Cu 99.20(10) no
Cd O1 C1 132.6(3) yes
Cu O1 C1 123.1(3) yes
Cd O2 Cu 98.70(10) yes
Cd O2 C17 131.9(3) yes
Cu O2 C17 124.9(3) yes
Cd O3 C18 131.9(3) yes
C20 O5 C21 109.3(3) yes
Cu N1 C7 122.9(3) yes
Cu N1 C8 119.7(2) yes
C7 N1 C8 117.3(4) yes
Cu N2 C10 121.6(2) yes
Cu N2 C11 122.2(3) yes
C10 N2 C11 116.2(4) yes
O1 C1 C2 120.6(4) yes
O1 C1 C6 121.7(4) yes
C2 C1 C6 117.8(4) no
C1 C2 C3 120.7(5) no
C1 C2 H2 113.0 no
C3 C2 H2 125.7 no
C2 C3 C4 121.1(5) no
C2 C3 H3 119.3 no
C4 C3 H3 119.5 no
C3 C4 C5 118.6(5) no
C3 C4 H4 115.8 no
C5 C4 H4 125.5 no
C4 C5 C6 122.7(6) no
C4 C5 H5 113.9 no
C6 C5 H5 122.0 no
C1 C6 C5 119.1(4) no
C1 C6 C7 122.3(3) no
C5 C6 C7 118.6(5) no
N1 C7 C6 127.3(4) yes
N1 C7 H7 109.0 no
C6 C7 H7 123.5 no
N1 C8 C9 112.4(3) yes
N1 C8 H81 107.7 no
N1 C8 H82 105.3 no
C9 C8 H81 120.1 no
C9 C8 H82 97.3 no
H81 C8 H82 112.9 no
C8 C9 C10 115.9(5) yes
C8 C9 H92 103.8 no
C8 C9 H91 96.9 no
C10 C9 H92 113.2 no
C10 C9 H91 116.0 no
H92 C9 H91 109.4 no
N2 C10 C9 114.3(3) yes
N2 C10 H102 119.4 no
N2 C10 H101 106.9 no
C9 C10 H102 103.4 no
C9 C10 H101 101.1 no
H102 C10 H101 110.3 no
N2 C11 C12 128.0(4) yes
N2 C11 H11 116.5 no
C12 C11 H11 115.2 no
C11 C12 C13 117.8(5) no
C11 C12 C17 122.6(3) no
C13 C12 C17 119.5(4) no
C12 C13 C14 121.9(6) no
C12 C13 H13 122.6 no
C14 C13 H13 115.1 no
C13 C14 C15 118.6(5) no
C13 C14 H14 125.0 no
C15 C14 H14 116.1 no
C14 C15 C16 121.3(5) no
C14 C15 H15 117.0 no
C16 C15 H15 121.6 no
C15 C16 C17 121.1(5) no
C15 C16 H16 113.7 no
C17 C16 H16 124.9 no
O2 C17 C12 122.3(4) yes
O2 C17 C16 120.0(4) yes
C12 C17 C16 117.7(3) no
O3 C18 O4 128.0(3) yes
O3 C18 C19 112.4(5) yes
O4 C18 C19 119.6(5) yes
C18 C19 H191 108.2 no
C18 C19 H192 112.5 no
C18 C19 H193 107.2 no
H191 C19 H192 112.2 no
H191 C19 H193 106.2 no
H192 C19 H193 110.2 no
O5 C20 H201 102.0 no
O5 C20 H202 110.6 no
H201 C20 H202 113.1 no
O5 C21 H211 105.4 no
O5 C21 H212 115.2 no
H211 C21 H212 110.3 no

loop_
_geom_bond_atom_site_label_1
_geom_bond_atom_site_label_2
_geom_bond_site_symmetry_1
_geom_bond_site_symmetry_2
_geom_bond_distance
_geom_bond_publ_flag
Cd Cu . . 3.244(3) yes
Cd O1 . . 2.280(3) yes
Cd O2 . . 2.310(3) yes
Cd O3 . . 2.238(2) yes
Cu O1 . . 1.970(3) yes
Cu O2 . . 1.953(3) yes
Cu N1 . . 1.972(3) yes
Cu N2 . . 1.993(3) yes
O1 C1 . . 1.319(4) yes
O2 C17 . . 1.317(4) yes
O3 C18 . . 1.249(6) yes
O4 C18 . . 1.230(6) yes
O5 C20 . . 1.428(7) yes
O5 C21 . . 1.440(5) yes
N1 C7 . . 1.284(5) yes
N1 C8 . . 1.473(6) yes
N2 C10 . . 1.479(6) yes
N2 C11 . . 1.270(5) yes
C1 C2 . . 1.417(6) no
C1 C6 . . 1.410(7) no
C2 C3 . . 1.375(6) no
C2 H2 . . 0.978 no
C3 C4 . . 1.390(10) no
C3 H3 . . 1.097 no
C4 C5 . . 1.357(8) no
C4 H4 . . 0.973 no
C5 C6 . . 1.397(6) no
C5 H5 . . 0.938 no
C6 C7 . . 1.429(6) yes
C7 H7 . . 0.990 no
C8 C9 . . 1.479(7) yes
C8 H81 . . 1.029 no
C8 H82 . . 1.057 no
C9 C10 . . 1.503(7) yes
C9 H92 . . 1.090 no
C9 H91 . . 1.179 no
C10 H102 . . 1.048 no
C10 H101 . . 0.874 no
C11 C12 . . 1.445(7) yes
C11 H11 . . 1.026 no
C12 C13 . . 1.396(6) no
C12 C17 . . 1.410(7) no
C13 C14 . . 1.365(8) no
C13 H13 . . 1.061 no
C14 C15 . . 1.380(10) no
C14 H14 . . 1.060 no
C15 C16 . . 1.375(6) no
C15 H15 . . 0.992 no
C16 C17 . . 1.398(6) no
C16 H16 . . 0.988 no
C18 C19 . . 1.521(6) yes
C19 H191 . . 0.959 no
C19 H192 . . 0.910 no
C19 H193 . . 0.981 no
C20 H201 . . 1.062 no
C20 H202 . . 1.137 no
C21 H211 . . 0.977 no
C21 H212 . . 1.067 no

loop_
_geom_torsion_atom_site_label_1
_geom_torsion_atom_site_label_2
_geom_torsion_atom_site_label_3
_geom_torsion_atom_site_label_4
_geom_torsion
_geom_torsion_publ_flag
O2 Cd O1 Cu 19.7(8) no
O2 Cd O1 C1 -134.6(3) no
O3 Cd O1 Cu -70.70(10) no
O3 Cd O1 C1 135.1(3) no
O1 Cd O2 Cu -19.80(10) no
O1 Cd O2 C17 136.5(3) no
O3 Cd O2 Cu 67.30(10) no
O3 Cd O2 C17 -136.3(3) no
O1 Cd O3 C18 41.4(4) no
O2 Cd O3 C18 -28.7(4) no
O2 Cu O1 Cd -22.10(10) no
O2 Cu O1 C1 135.5(3) no
N1 Cu O1 Cd 162.90(10) no
N1 Cu O1 C1 -39.5(3) no
N2 Cu O1 Cd -86.5(7) no
N2 Cu O1 C1 71.1(8) no
O1 Cu O2 Cd 21.80(10) no
O1 Cu O2 C17 -136.9(3) no
N1 Cu O2 Cd 61.4(8) no
N1 Cu O2 C17 -97.2(9) no
N2 Cu O2 Cd -168.20(10) no
N2 Cu O2 C17 33.1(3) no
O1 Cu N1 C7 24.6(3) no
O1 Cu N1 C8 -157.2(3) no
O2 Cu N1 C7 -14.90(10) no
O2 Cu N1 C8 163.4(7) no
N2 Cu N1 C7 -145.1(3) no
N2 Cu N1 C8 33.2(3) no
O1 Cu N2 C10 -137.6(6) no
O1 Cu N2 C11 40.5(9) no
O2 Cu N2 C10 158.6(3) no
O2 Cu N2 C11 -23.3(3) no
N1 Cu N2 C10 -27.4(3) no
N1 Cu N2 C11 150.7(3) no
Cd O1 C1 C6 -178.3(2) no
Cu O1 C1 C2 -148.1(3) no
Cu O1 C1 C6 32.5(4) no
Cd O2 C17 C12 -176.6(3) no
Cd O2 C17 C16 4.3(5) no
Cu O2 C17 C12 -25.5(5) no
Cu O2 C17 C16 155.4(3) no
Cd O3 C18 O4 -2.4(6) no
Cd O3 C18 C19 174.7(4) no
C21 O5 C20 H201 -177.5(4) no
C21 O5 C20 H202 61.9(4) no
C20 O5 C21 H211 173.2(4) no
C20 O5 C21 H212 -64.9(4) no
Cu N1 C7 C6 -3.1(5) no
Cu N1 C7 H7 -178.6(2) no
C8 N1 C7 C6 178.7(4) no
C8 N1 C7 H7 3.1(5) no
Cu N1 C8 C9 -55.3(5) no
Cu N1 C8 H81 170.2(3) no
Cu N1 C8 H82 49.6(5) no
C7 N1 C8 C9 123.1(4) no
C7 N1 C8 H81 -11.5(5) no
C7 N1 C8 H82 -132.1(4) no
Cu N2 C10 C9 42.9(5) no
Cu N2 C10 H102 166.0(3) no
Cu N2 C10 H101 -68.1(5) no
C11 N2 C10 C9 -135.3(4) no
C11 N2 C10 H102 -12.3(6) no
C11 N2 C10 H101 113.6(5) no
Cu N2 C11 C12 6.8(6) no
Cu N2 C11 H11 -179.1(3) no
C10 N2 C11 C12 -175.0(4) no
O1 C1 C2 C3 179.6(4) no
O1 C1 C2 H2 -8.9(6) no
C6 C1 C2 H2 170.5(4) no
O1 C1 C6 C5 178.1(4) no
C2 C1 C6 C7 -178.7(4) no
C1 C2 C3 H3 -178.5(4) no
H2 C2 C3 C4 -168.5(5) no
H2 C2 C3 H3 11.1(8) no
C2 C3 C4 H4 176.7(4) no
H3 C3 C4 C5 -179.9(4) no
H3 C3 C4 H4 -2.9(7) no
C3 C4 C5 H5 -168.8(5) no
H4 C4 C5 C6 -178.9(5) no
H4 C4 C5 H5 14.5(8) no
C4 C5 C6 C1 3.0(6) no
C4 C5 C6 C7 -179.5(4) no
H5 C5 C6 C1 168.6(4) no
H5 C5 C6 C7 -14.0(7) no
C1 C6 C7 N1 -16.9(6) no
C1 C6 C7 H7 158.1(4) no
C5 C6 C7 N1 165.7(4) no
C5 C6 C7 H7 -19.4(6) no
N1 C8 C9 C10 67.8(5) no
N1 C8 C9 H92 -57.0(6) no
N1 C8 C9 H91 -169.0(4) no
H81 C8 C9 C10 -164.0(4) no
H81 C8 C9 H92 71.2(6) no
H81 C8 C9 H91 -40.7(6) no
H82 C8 C9 C10 -42.1(6) no
H82 C8 C9 H92 -166.9(4) no
H82 C8 C9 H91 81.2(4) no
C8 C9 C10 N2 -61.3(5) no
C8 C9 C10 H102 167.4(4) no
C8 C9 C10 H101 53.2(6) no
H92 C9 C10 N2 58.5(6) no
H92 C9 C10 H102 -72.9(5) no
H92 C9 C10 H101 173.0(5) no
H91 C9 C10 N2 -173.9(4) no
H91 C9 C10 H102 54.8(5) no
H91 C9 C10 H101 -59.4(6) no
N2 C11 C12 C13 -172.0(4) no
N2 C11 C12 C17 11.8(7) no
H11 C11 C12 C13 13.9(6) no
H11 C11 C12 C17 -162.4(4) no
C11 C12 C13 C14 -178.5(5) no
C11 C12 C13 H13 9.1(7) no
C17 C12 C13 C14 -2.1(7) no
C17 C12 C13 H13 -174.5(4) no
C11 C12 C17 C16 177.3(4) no
C13 C12 C17 O2 -178.1(4) no
C12 C13 C14 C15 2.2(8) no
C12 C13 C14 H14 -171.2(5) no
H13 C13 C14 C15 175.1(5) no
C13 C14 C15 H15 -178.7(5) no
H14 C14 C15 C16 172.7(5) no
H14 C14 C15 H15 -4.4(8) no
C14 C15 C16 H16 174.3(4) no
H15 C15 C16 C17 177.3(4) no
H15 C15 C16 H16 -8.8(7) no
C15 C16 C17 O2 178.9(4) no
H16 C16 C17 O2 5.7(7) no
H16 C16 C17 C12 -173.4(4) no
O3 C18 C19 H191 177.6(6) no
O3 C18 C19 H192 -57.9(8) no
O3 C18 C19 H193 63.4(8) no
O4 C18 C19 H191 -5.1(9) no
O4 C18 C19 H192 119.5(7) no
O4 C18 C19 H193 -119.3(6) no
